data_7112145
loop_
_publ_author_name
'Dowoo Park'
'Na Young Choi'
'Seong-Jin Hong'
'Chang-Hee Lee'

_publ_section_title
;
 Unprecedented non-aromatic, conformationally locked dibenzohexaphyrin
 analogs carrying multiple meso-exocyclic double bonds
;
_journal_name_full Chem.Commun.
_journal_page_first 3689
_journal_paper_doi 10.1039/c3cc49380f
_journal_volume 50
_journal_year 2014
_chemical_formula_sum 'C64 H78 N6 O16'
_chemical_formula_weight 1187.32
_chemical_name_systematic
; 
 ? 
;
_space_group_IT_number 14
_symmetry_cell_setting monoclinic
_symmetry_space_group_name_Hall '-P 2ybc'
_symmetry_space_group_name_H-M 'P 1 21/c 1'
_atom_sites_solution_hydrogens geom
_atom_sites_solution_primary direct
_atom_sites_solution_secondary difmap
_audit_creation_method SHELXL-97
_cell_angle_alpha 90.00
_cell_angle_beta 110.138(2)
_cell_angle_gamma 90.00
_cell_formula_units_Z 2
_cell_length_a 10.0275(9)
_cell_length_b 28.009(3)
_cell_length_c 11.9161(11)
_cell_measurement_reflns_used 1430
_cell_measurement_temperature 293(2)
_cell_measurement_theta_max 20.02
_cell_measurement_theta_min 2.28
_cell_volume 3142.2(5)
_computing_cell_refinement 'Bruker SMART'
_computing_data_collection 'Bruker SMART'
_computing_data_reduction 'Bruker SAINT'
_computing_molecular_graphics 'Bruker SHELXTL'
_computing_publication_material 'Bruker SHELXTL'
_computing_structure_refinement 'SHELXL-97 (Sheldrick, 1997)'
_computing_structure_solution 'SHELXS-97 (Sheldrick, 1990)'
_diffrn_ambient_temperature 293(2)
_diffrn_measured_fraction_theta_full 0.997
_diffrn_measured_fraction_theta_max 0.997
_diffrn_measurement_device_type 'CCD area detector'
_diffrn_measurement_method 'phi and omega scans'
_diffrn_radiation_monochromator graphite
_diffrn_radiation_source 'fine-focus sealed tube'
_diffrn_radiation_type MoK\a
_diffrn_radiation_wavelength 0.71073
_diffrn_reflns_av_R_equivalents 0.0595
_diffrn_reflns_av_sigmaI/netI 0.0961
_diffrn_reflns_limit_h_max 12
_diffrn_reflns_limit_h_min -12
_diffrn_reflns_limit_k_max 33
_diffrn_reflns_limit_k_min -34
_diffrn_reflns_limit_l_max 11
_diffrn_reflns_limit_l_min -14
_diffrn_reflns_number 17540
_diffrn_reflns_theta_full 26.00
_diffrn_reflns_theta_max 26.00
_diffrn_reflns_theta_min 1.96
_exptl_absorpt_coefficient_mu 0.091
_exptl_absorpt_correction_T_max 0.997
_exptl_absorpt_correction_T_min 0.995
_exptl_absorpt_correction_type multi-scan
_exptl_absorpt_process_details '(SADABS; Bruker, 1997)'
_exptl_crystal_colour colorless
_exptl_crystal_density_diffrn 1.255
_exptl_crystal_density_meas ?
_exptl_crystal_density_method 'not measured'
_exptl_crystal_description rod
_exptl_crystal_F_000 1264
_exptl_crystal_size_max 0.10
_exptl_crystal_size_mid 0.05
_exptl_crystal_size_min 0.03
_refine_diff_density_max 0.339
_refine_diff_density_min -0.402
_refine_diff_density_rms 0.045
_refine_ls_extinction_coef 0.0039(8)
_refine_ls_extinction_expression Fc^*^=kFc[1+0.001xFc^2^\l^3^/sin(2\q)]^-1/4^
_refine_ls_extinction_method SHELXL
_refine_ls_goodness_of_fit_ref 1.033
_refine_ls_hydrogen_treatment mixed
_refine_ls_matrix_type full
_refine_ls_number_parameters 403
_refine_ls_number_reflns 6163
_refine_ls_number_restraints 0
_refine_ls_restrained_S_all 1.033
_refine_ls_R_factor_all 0.1321
_refine_ls_R_factor_gt 0.0645
_refine_ls_shift/su_max 0.000
_refine_ls_shift/su_mean 0.000
_refine_ls_structure_factor_coef Fsqd
_refine_ls_weighting_details 'calc w=1/[\s^2^(Fo^2^)+(0.0652P)^2^+0.8201P] where P=(Fo^2^+2Fc^2^)/3'
_refine_ls_weighting_scheme calc
_refine_ls_wR_factor_gt 0.1495
_refine_ls_wR_factor_ref 0.1781
_reflns_number_gt 3221
_reflns_number_total 6163
_reflns_threshold_expression >2sigma(I)
_cod_data_source_file c3cc49380f2.cif
_cod_data_source_block yk623sadp21c
_cod_depositor_comments
;
The following automatic conversions were performed:

'_exptl_crystal_density_meas' value 'not measured' was changed to '?'
- the value is perceived as not measured.

Automatic conversion script
Id: cif_fix_values 3008 2015-01-20 13:52:24Z robertas 
;
_cod_original_sg_symbol_H-M P2(1)/c
_cod_database_code 7112145

loop_
_symmetry_equiv_pos_as_xyz
'x, y, z'
'-x, y+1/2, -z+1/2'
'-x, -y, -z'
'x, -y-1/2, z-1/2'

loop_
_atom_site_label
_atom_site_type_symbol
_atom_site_fract_x
_atom_site_fract_y
_atom_site_fract_z
_atom_site_U_iso_or_equiv
_atom_site_adp_type
_atom_site_occupancy
_atom_site_symmetry_multiplicity
_atom_site_calc_flag
_atom_site_refinement_flags
C1 C 0.6861(3) -0.15216(10) 0.2859(3) 0.0439(7) Uani 1 1 d .
C2 C 0.5973(3) -0.15967(12) 0.1721(3) 0.0580(9) Uani 1 1 d .
H2 H 0.5976 -0.1861 0.1250 0.070 Uiso 1 1 calc R
C3 C 0.5049(3) -0.12052(12) 0.1380(3) 0.0579(9) Uani 1 1 d .
H3 H 0.4336 -0.1166 0.0641 0.070 Uiso 1 1 calc R
C4 C 0.5369(3) -0.08911(10) 0.2311(3) 0.0433(7) Uani 1 1 d .
C5 C 0.4698(3) -0.04199(10) 0.2444(2) 0.0406(7) Uani 1 1 d .
C6 C 0.5659(3) -0.00011(10) 0.2439(2) 0.0387(7) Uani 1 1 d .
C7 C 0.5508(3) 0.03519(11) 0.1622(3) 0.0463(8) Uani 1 1 d .
H7 H 0.4732 0.0395 0.0925 0.056 Uiso 1 1 calc R
C8 C 0.6734(3) 0.06433(11) 0.2016(3) 0.0492(8) Uani 1 1 d .
H8 H 0.6904 0.0911 0.1624 0.059 Uiso 1 1 calc R
C9 C 0.7621(3) 0.04639(10) 0.3067(2) 0.0383(7) Uani 1 1 d .
C10 C 0.9100(3) 0.06042(10) 0.3819(2) 0.0370(7) Uani 1 1 d .
H10 H 0.9547 0.0328 0.4308 0.044 Uiso 1 1 calc R
C11 C 0.9174(3) 0.10228(10) 0.4666(2) 0.0392(7) Uani 1 1 d .
C12 C 0.8031(3) 0.11538(12) 0.4991(3) 0.0553(9) Uani 1 1 d .
H12 H 0.7172 0.0992 0.4684 0.066 Uiso 1 1 calc R
C13 C 0.8180(3) 0.15254(13) 0.5773(3) 0.0661(10) Uani 1 1 d .
H13 H 0.7421 0.1619 0.6002 0.079 Uiso 1 1 calc R
C14 C 0.9469(3) 0.17606(12) 0.6218(3) 0.0550(9) Uani 1 1 d .
H14 H 0.9591 0.2013 0.6750 0.066 Uiso 1 1 calc R
C15 C 1.0567(3) 0.16139(10) 0.5858(2) 0.0383(7) Uani 1 1 d .
C16 C 1.2026(3) 0.18434(10) 0.6331(3) 0.0433(7) Uani 1 1 d .
H16 H 1.1950 0.2121 0.6806 0.052 Uiso 1 1 calc R
C17 C 0.3305(3) -0.03637(11) 0.1389(3) 0.0543(9) Uani 1 1 d .
H17A H 0.3503 -0.0355 0.0656 0.081 Uiso 1 1 calc R
H17B H 0.2847 -0.0072 0.1476 0.081 Uiso 1 1 calc R
H17C H 0.2692 -0.0629 0.1373 0.081 Uiso 1 1 calc R
C18 C 0.4337(3) -0.04244(11) 0.3598(3) 0.0502(8) Uani 1 1 d .
H18A H 0.3779 -0.0702 0.3607 0.075 Uiso 1 1 calc R
H18B H 0.3807 -0.0143 0.3631 0.075 Uiso 1 1 calc R
H18C H 0.5199 -0.0431 0.4278 0.075 Uiso 1 1 calc R
C19 C 0.9953(3) 0.07199(10) 0.2994(2) 0.0408(7) Uani 1 1 d .
H19 H 0.9624 0.1028 0.2610 0.049 Uiso 1 1 calc R
C20 C 0.9733(3) 0.03457(14) 0.2011(3) 0.0554(9) Uani 1 1 d .
C21 C 0.9682(4) -0.04936(16) 0.1622(4) 0.0889(14) Uani 1 1 d .
H21A H 0.9969 -0.0400 0.0955 0.107 Uiso 1 1 calc R
H21B H 1.0275 -0.0759 0.2026 0.107 Uiso 1 1 calc R
C22 C 0.8227(4) -0.06430(16) 0.1182(4) 0.0938(14) Uani 1 1 d .
H22A H 0.7952 -0.0748 0.1837 0.141 Uiso 1 1 calc R
H22B H 0.8116 -0.0901 0.0625 0.141 Uiso 1 1 calc R
H22C H 0.7637 -0.0380 0.0787 0.141 Uiso 1 1 calc R
C23 C 1.1539(3) 0.07488(10) 0.3613(3) 0.0387(7) Uani 1 1 d .
C24 C 1.3639(3) 0.10683(12) 0.3401(3) 0.0584(9) Uani 1 1 d .
H24A H 1.4009 0.0756 0.3314 0.070 Uiso 1 1 calc R
H24B H 1.4061 0.1168 0.4228 0.070 Uiso 1 1 calc R
C25 C 1.3966(4) 0.14164(16) 0.2602(4) 0.0923(14) Uani 1 1 d .
H25A H 1.3547 0.1312 0.1788 0.138 Uiso 1 1 calc R
H25B H 1.4977 0.1440 0.2805 0.138 Uiso 1 1 calc R
H25C H 1.3588 0.1723 0.2693 0.138 Uiso 1 1 calc R
C26 C 1.2436(3) 0.20339(11) 0.5270(3) 0.0476(8) Uani 1 1 d .
H26 H 1.2272 0.1772 0.4693 0.057 Uiso 1 1 calc R
C27 C 1.1529(4) 0.24405(14) 0.4627(4) 0.0657(10) Uani 1 1 d .
C28 C 1.0176(6) 0.31177(18) 0.4764(6) 0.137(2) Uani 1 1 d .
H28A H 1.0774 0.3384 0.4718 0.165 Uiso 1 1 calc R
H28B H 0.9564 0.3040 0.3959 0.165 Uiso 1 1 calc R
C29 C 0.9354(8) 0.3247(2) 0.5443(6) 0.192(4) Uani 1 1 d .
H29A H 0.8680 0.2999 0.5405 0.287 Uiso 1 1 calc R
H29B H 0.8857 0.3538 0.5135 0.287 Uiso 1 1 calc R
H29C H 0.9955 0.3294 0.6258 0.287 Uiso 1 1 calc R
C30 C 1.3988(4) 0.21602(13) 0.5635(3) 0.0638(10) Uani 1 1 d .
C31 C 1.5869(8) 0.2767(2) 0.6456(7) 0.157(3) Uani 1 1 d .
H31A H 1.6297 0.2639 0.5904 0.188 Uiso 1 1 calc R
H31B H 1.5907 0.3113 0.6464 0.188 Uiso 1 1 calc R
C32 C 1.6387(8) 0.2573(2) 0.7549(7) 0.163(3) Uani 1 1 d .
H32A H 1.5818 0.2671 0.8012 0.245 Uiso 1 1 calc R
H32B H 1.7349 0.2677 0.7937 0.245 Uiso 1 1 calc R
H32C H 1.6367 0.2231 0.7482 0.245 Uiso 1 1 calc R
N1 N 0.6482(2) -0.10900(9) 0.3215(2) 0.0413(6) Uani 1 1 d .
N2 N 0.6947(2) 0.00708(9) 0.3326(2) 0.0386(6) Uani 1 1 d .
N3 N 1.0427(2) 0.12515(8) 0.50883(19) 0.0391(6) Uani 1 1 d .
O1 O 0.9505(3) 0.04495(11) 0.0986(2) 0.0860(9) Uani 1 1 d .
O2 O 0.9895(2) -0.00898(9) 0.2456(2) 0.0664(7) Uani 1 1 d .
O3 O 1.2232(2) 0.05044(7) 0.44466(17) 0.0450(5) Uani 1 1 d .
O4 O 1.2096(2) 0.10518(7) 0.30510(18) 0.0522(6) Uani 1 1 d .
O5 O 1.1251(5) 0.25088(14) 0.3583(3) 0.1438(15) Uani 1 1 d .
O6 O 1.1058(3) 0.27090(10) 0.5292(3) 0.0913(9) Uani 1 1 d .
O7 O 1.4862(3) 0.19183(10) 0.5433(3) 0.0963(10) Uani 1 1 d .
O8 O 1.4297(3) 0.25578(10) 0.6244(3) 0.1132(13) Uani 1 1 d .
H2N H 0.727(3) -0.0095(11) 0.397(3) 0.056(10) Uiso 1 1 d .
H1N H 0.695(3) -0.0956(11) 0.393(3) 0.059(10) Uiso 1 1 d .

loop_
_atom_site_aniso_label
_atom_site_aniso_U_11
_atom_site_aniso_U_22
_atom_site_aniso_U_33
_atom_site_aniso_U_23
_atom_site_aniso_U_13
_atom_site_aniso_U_12
C1 0.0406(17) 0.0385(17) 0.0474(18) -0.0077(14) 0.0086(14) 0.0014(14)
C2 0.057(2) 0.052(2) 0.053(2) -0.0150(16) 0.0036(16) 0.0033(17)
C3 0.053(2) 0.058(2) 0.0460(19) -0.0103(16) -0.0047(15) 0.0082(17)
C4 0.0345(16) 0.0457(18) 0.0422(17) -0.0010(14) 0.0034(13) 0.0006(14)
C5 0.0290(15) 0.0456(18) 0.0420(17) -0.0013(13) 0.0057(13) -0.0010(13)
C6 0.0275(15) 0.0475(18) 0.0367(16) -0.0024(14) 0.0056(12) 0.0005(13)
C7 0.0361(17) 0.057(2) 0.0382(17) 0.0057(15) 0.0025(13) -0.0011(15)
C8 0.0410(17) 0.0521(19) 0.0475(19) 0.0116(15) 0.0064(14) -0.0044(15)
C9 0.0363(16) 0.0417(17) 0.0355(16) 0.0022(13) 0.0105(13) -0.0012(13)
C10 0.0321(15) 0.0414(17) 0.0350(15) 0.0010(13) 0.0084(12) -0.0023(13)
C11 0.0347(16) 0.0461(18) 0.0354(16) 0.0045(13) 0.0104(12) 0.0000(13)
C12 0.0385(18) 0.072(2) 0.060(2) -0.0117(18) 0.0223(15) -0.0068(16)
C13 0.046(2) 0.083(3) 0.078(3) -0.019(2) 0.0326(18) 0.0018(19)
C14 0.050(2) 0.058(2) 0.058(2) -0.0145(16) 0.0211(16) -0.0010(16)
C15 0.0348(16) 0.0379(17) 0.0395(16) -0.0002(13) 0.0092(13) 0.0019(13)
C16 0.0425(17) 0.0414(18) 0.0452(18) -0.0077(14) 0.0139(14) 0.0009(14)
C17 0.0332(17) 0.059(2) 0.060(2) 0.0006(16) 0.0022(15) -0.0036(15)
C18 0.0384(17) 0.055(2) 0.059(2) 0.0007(16) 0.0187(15) -0.0009(15)
C19 0.0350(16) 0.0502(18) 0.0351(16) 0.0020(13) 0.0096(13) 0.0021(13)
C20 0.0364(18) 0.087(3) 0.040(2) -0.0129(19) 0.0103(14) -0.0087(17)
C21 0.071(3) 0.105(3) 0.094(3) -0.057(3) 0.033(2) -0.015(2)
C22 0.084(3) 0.092(3) 0.113(3) -0.032(3) 0.045(3) -0.026(3)
C23 0.0374(16) 0.0430(18) 0.0373(17) -0.0018(14) 0.0149(14) -0.0004(14)
C24 0.0436(19) 0.060(2) 0.075(2) 0.0013(18) 0.0256(17) -0.0067(16)
C25 0.064(3) 0.098(3) 0.126(4) 0.032(3) 0.046(2) -0.012(2)
C26 0.0410(17) 0.0470(19) 0.055(2) -0.0044(15) 0.0167(15) -0.0029(14)
C27 0.062(2) 0.065(3) 0.074(3) 0.021(2) 0.028(2) 0.0007(19)
C28 0.133(5) 0.087(4) 0.201(6) 0.068(4) 0.069(4) 0.061(3)
C29 0.217(8) 0.168(7) 0.176(7) -0.006(5) 0.050(6) 0.127(6)
C30 0.052(2) 0.051(2) 0.091(3) -0.019(2) 0.0271(19) -0.0084(18)
C31 0.202(8) 0.120(5) 0.154(6) -0.033(5) 0.069(6) 0.034(5)
C32 0.187(7) 0.128(6) 0.167(7) -0.010(5) 0.052(6) 0.018(5)
N1 0.0370(14) 0.0437(15) 0.0373(14) -0.0065(12) 0.0052(11) 0.0013(11)
N2 0.0340(13) 0.0443(15) 0.0334(14) 0.0026(12) 0.0063(11) -0.0023(11)
N3 0.0352(13) 0.0417(14) 0.0391(13) -0.0023(11) 0.0111(11) -0.0039(11)
O1 0.089(2) 0.130(2) 0.0397(15) -0.0144(14) 0.0241(13) -0.0229(17)
O2 0.0672(16) 0.0670(17) 0.0632(16) -0.0219(13) 0.0203(12) -0.0071(13)
O3 0.0400(11) 0.0505(13) 0.0419(12) 0.0024(10) 0.0109(9) 0.0019(10)
O4 0.0394(12) 0.0618(14) 0.0565(13) 0.0116(11) 0.0180(10) -0.0053(10)
O5 0.197(4) 0.144(3) 0.101(3) 0.062(2) 0.065(3) 0.069(3)
O6 0.101(2) 0.0706(18) 0.107(2) 0.0267(16) 0.0421(18) 0.0445(16)
O7 0.0562(16) 0.088(2) 0.156(3) -0.0470(19) 0.0508(17) -0.0063(15)
O8 0.0401(15) 0.084(2) 0.215(4) -0.078(2) 0.0428(18) -0.0206(14)

loop_
_atom_type_symbol
_atom_type_description
_atom_type_scat_dispersion_real
_atom_type_scat_dispersion_imag
_atom_type_scat_source
C C 0.0033 0.0016 'International Tables Vol C Tables 4.2.6.8 and 6.1.1.4'
H H 0.0000 0.0000 'International Tables Vol C Tables 4.2.6.8 and 6.1.1.4'
N N 0.0061 0.0033 'International Tables Vol C Tables 4.2.6.8 and 6.1.1.4'
O O 0.0106 0.0060 'International Tables Vol C Tables 4.2.6.8 and 6.1.1.4'

loop_
_geom_angle_atom_site_label_1
_geom_angle_atom_site_label_2
_geom_angle_atom_site_label_3
_geom_angle
_geom_angle_site_symmetry_1
_geom_angle_site_symmetry_3
C2 C1 N1 106.7(3) . .
C2 C1 C16 129.6(3) . 3_756
N1 C1 C16 123.5(2) . 3_756
C1 C2 C3 108.0(3) . .
C1 C2 H2 126.0 . .
C3 C2 H2 126.0 . .
C4 C3 C2 108.8(3) . .
C4 C3 H3 125.6 . .
C2 C3 H3 125.6 . .
C3 C4 N1 106.0(3) . .
C3 C4 C5 131.2(3) . .
N1 C4 C5 122.8(2) . .
C4 C5 C6 111.5(2) . .
C4 C5 C17 108.4(2) . .
C6 C5 C17 108.5(2) . .
C4 C5 C18 109.7(2) . .
C6 C5 C18 110.8(2) . .
C17 C5 C18 107.8(2) . .
C7 C6 N2 106.7(2) . .
C7 C6 C5 130.6(2) . .
N2 C6 C5 122.7(2) . .
C6 C7 C8 108.2(3) . .
C6 C7 H7 125.9 . .
C8 C7 H7 125.9 . .
C9 C8 C7 108.1(3) . .
C9 C8 H8 125.9 . .
C7 C8 H8 125.9 . .
C8 C9 N2 106.6(2) . .
C8 C9 C10 130.8(3) . .
N2 C9 C10 122.4(2) . .
C9 C10 C11 114.1(2) . .
C9 C10 C19 109.0(2) . .
C11 C10 C19 110.3(2) . .
C9 C10 H10 107.7 . .
C11 C10 H10 107.7 . .
C19 C10 H10 107.7 . .
N3 C11 C12 121.9(3) . .
N3 C11 C10 116.0(2) . .
C12 C11 C10 122.1(3) . .
C13 C12 C11 119.1(3) . .
C13 C12 H12 120.4 . .
C11 C12 H12 120.4 . .
C12 C13 C14 119.4(3) . .
C12 C13 H13 120.3 . .
C14 C13 H13 120.3 . .
C15 C14 C13 118.8(3) . .
C15 C14 H14 120.6 . .
C13 C14 H14 120.6 . .
N3 C15 C14 122.2(3) . .
N3 C15 C16 115.8(2) . .
C14 C15 C16 122.1(3) . .
C1 C16 C15 113.2(2) 3_756 .
C1 C16 C26 112.6(2) 3_756 .
C15 C16 C26 109.6(2) . .
C1 C16 H16 107.1 3_756 .
C15 C16 H16 107.1 . .
C26 C16 H16 107.1 . .
C5 C17 H17A 109.5 . .
C5 C17 H17B 109.5 . .
H17A C17 H17B 109.5 . .
C5 C17 H17C 109.5 . .
H17A C17 H17C 109.5 . .
H17B C17 H17C 109.5 . .
C5 C18 H18A 109.5 . .
C5 C18 H18B 109.5 . .
H18A C18 H18B 109.5 . .
C5 C18 H18C 109.5 . .
H18A C18 H18C 109.5 . .
H18B C18 H18C 109.5 . .
C23 C19 C20 105.2(2) . .
C23 C19 C10 115.0(2) . .
C20 C19 C10 112.2(2) . .
C23 C19 H19 108.1 . .
C20 C19 H19 108.1 . .
C10 C19 H19 108.1 . .
O1 C20 O2 126.1(3) . .
O1 C20 C19 122.7(4) . .
O2 C20 C19 111.1(3) . .
C22 C21 O2 111.4(3) . .
C22 C21 H21A 109.4 . .
O2 C21 H21A 109.4 . .
C22 C21 H21B 109.4 . .
O2 C21 H21B 109.4 . .
H21A C21 H21B 108.0 . .
C21 C22 H22A 109.5 . .
C21 C22 H22B 109.5 . .
H22A C22 H22B 109.5 . .
C21 C22 H22C 109.5 . .
H22A C22 H22C 109.5 . .
H22B C22 H22C 109.5 . .
O3 C23 O4 123.9(3) . .
O3 C23 C19 125.7(3) . .
O4 C23 C19 110.2(2) . .
O4 C24 C25 106.6(3) . .
O4 C24 H24A 110.4 . .
C25 C24 H24A 110.4 . .
O4 C24 H24B 110.4 . .
C25 C24 H24B 110.4 . .
H24A C24 H24B 108.6 . .
C24 C25 H25A 109.5 . .
C24 C25 H25B 109.5 . .
H25A C25 H25B 109.5 . .
C24 C25 H25C 109.5 . .
H25A C25 H25C 109.5 . .
H25B C25 H25C 109.5 . .
C27 C26 C30 110.8(3) . .
C27 C26 C16 113.2(3) . .
C30 C26 C16 112.4(3) . .
C27 C26 H26 106.6 . .
C30 C26 H26 106.6 . .
C16 C26 H26 106.6 . .
O5 C27 O6 122.8(4) . .
O5 C27 C26 122.6(4) . .
O6 C27 C26 114.6(3) . .
C29 C28 O6 110.4(5) . .
C29 C28 H28A 109.6 . .
O6 C28 H28A 109.6 . .
C29 C28 H28B 109.6 . .
O6 C28 H28B 109.6 . .
H28A C28 H28B 108.1 . .
C28 C29 H29A 109.5 . .
C28 C29 H29B 109.5 . .
H29A C29 H29B 109.5 . .
C28 C29 H29C 109.5 . .
H29A C29 H29C 109.5 . .
H29B C29 H29C 109.5 . .
O7 C30 O8 123.0(3) . .
O7 C30 C26 124.3(3) . .
O8 C30 C26 112.6(3) . .
C32 C31 O8 92.1(6) . .
C32 C31 H31A 113.3 . .
O8 C31 H31A 113.3 . .
C32 C31 H31B 113.3 . .
O8 C31 H31B 113.3 . .
H31A C31 H31B 110.6 . .
C31 C32 H32A 109.5 . .
C31 C32 H32B 109.5 . .
H32A C32 H32B 109.5 . .
C31 C32 H32C 109.5 . .
H32A C32 H32C 109.5 . .
H32B C32 H32C 109.5 . .
C4 N1 C1 110.5(2) . .
C4 N1 H1N 126(2) . .
C1 N1 H1N 123(2) . .
C6 N2 C9 110.4(2) . .
C6 N2 H2N 125(2) . .
C9 N2 H2N 124(2) . .
C15 N3 C11 118.7(2) . .
C20 O2 C21 118.0(3) . .
C23 O4 C24 117.9(2) . .
C27 O6 C28 119.3(4) . .
C30 O8 C31 115.3(3) . .

loop_
_geom_bond_atom_site_label_1
_geom_bond_atom_site_label_2
_geom_bond_distance
_geom_bond_site_symmetry_2
C1 C2 1.358(4) .
C1 N1 1.377(4) .
C1 C16 1.500(4) 3_756
C2 C3 1.402(4) .
C2 H2 0.9300 .
C3 C4 1.365(4) .
C3 H3 0.9300 .
C4 N1 1.374(3) .
C4 C5 1.514(4) .
C5 C6 1.520(4) .
C5 C17 1.532(4) .
C5 C18 1.538(4) .
C6 C7 1.359(4) .
C6 N2 1.373(3) .
C7 C8 1.415(4) .
C7 H7 0.9300 .
C8 C9 1.358(4) .
C8 H8 0.9300 .
C9 N2 1.381(4) .
C9 C10 1.497(4) .
C10 C11 1.532(4) .
C10 C19 1.544(4) .
C10 H10 0.9800 .
C11 N3 1.344(3) .
C11 C12 1.380(4) .
C12 C13 1.370(4) .
C12 H12 0.9300 .
C13 C14 1.384(4) .
C13 H13 0.9300 .
C14 C15 1.375(4) .
C14 H14 0.9300 .
C15 N3 1.342(3) .
C15 C16 1.518(4) .
C16 C1 1.500(4) 3_756
C16 C26 1.552(4) .
C16 H16 0.9800 .
C17 H17A 0.9600 .
C17 H17B 0.9600 .
C17 H17C 0.9600 .
C18 H18A 0.9600 .
C18 H18B 0.9600 .
C18 H18C 0.9600 .
C19 C23 1.508(4) .
C19 C20 1.530(4) .
C19 H19 0.9800 .
C20 O1 1.198(4) .
C20 O2 1.318(4) .
C21 C22 1.433(5) .
C21 O2 1.472(4) .
C21 H21A 0.9700 .
C21 H21B 0.9700 .
C22 H22A 0.9600 .
C22 H22B 0.9600 .
C22 H22C 0.9600 .
C23 O3 1.209(3) .
C23 O4 1.318(3) .
C24 O4 1.458(3) .
C24 C25 1.476(5) .
C24 H24A 0.9700 .
C24 H24B 0.9700 .
C25 H25A 0.9600 .
C25 H25B 0.9600 .
C25 H25C 0.9600 .
C26 C27 1.494(5) .
C26 C30 1.507(4) .
C26 H26 0.9800 .
C27 O5 1.194(5) .
C27 O6 1.293(4) .
C28 C29 1.387(8) .
C28 O6 1.451(5) .
C28 H28A 0.9700 .
C28 H28B 0.9700 .
C29 H29A 0.9600 .
C29 H29B 0.9600 .
C29 H29C 0.9600 .
C30 O7 1.196(4) .
C30 O8 1.307(4) .
C31 C32 1.340(8) .
C31 O8 1.618(7) .
C31 H31A 0.9700 .
C31 H31B 0.9700 .
C32 H32A 0.9600 .
C32 H32B 0.9600 .
C32 H32C 0.9600 .
N1 H1N 0.90(3) .
N2 H2N 0.86(3) .

loop_
_geom_torsion_atom_site_label_1
_geom_torsion_atom_site_label_2
_geom_torsion_atom_site_label_3
_geom_torsion_atom_site_label_4
_geom_torsion
_geom_torsion_site_symmetry_1
_geom_torsion_site_symmetry_4
N1 C1 C2 C3 0.3(4) . .
C16 C1 C2 C3 175.3(3) 3_756 .
C1 C2 C3 C4 -0.2(4) . .
C2 C3 C4 N1 0.0(4) . .
C2 C3 C4 C5 -178.4(3) . .
C3 C4 C5 C6 -108.7(4) . .
N1 C4 C5 C6 73.1(4) . .
C3 C4 C5 C17 10.7(5) . .
N1 C4 C5 C17 -167.5(3) . .
C3 C4 C5 C18 128.2(4) . .
N1 C4 C5 C18 -50.0(4) . .
C4 C5 C6 C7 112.0(3) . .
C17 C5 C6 C7 -7.3(4) . .
C18 C5 C6 C7 -125.5(3) . .
C4 C5 C6 N2 -65.6(3) . .
C17 C5 C6 N2 175.1(3) . .
C18 C5 C6 N2 56.8(3) . .
N2 C6 C7 C8 0.4(3) . .
C5 C6 C7 C8 -177.5(3) . .
C6 C7 C8 C9 0.1(4) . .
C7 C8 C9 N2 -0.6(3) . .
C7 C8 C9 C10 174.3(3) . .
C8 C9 C10 C11 83.7(4) . .
N2 C9 C10 C11 -102.0(3) . .
C8 C9 C10 C19 -40.1(4) . .
N2 C9 C10 C19 134.2(3) . .
C9 C10 C11 N3 -161.0(2) . .
C19 C10 C11 N3 -37.9(3) . .
C9 C10 C11 C12 19.9(4) . .
C19 C10 C11 C12 143.0(3) . .
N3 C11 C12 C13 -0.5(5) . .
C10 C11 C12 C13 178.6(3) . .
C11 C12 C13 C14 0.0(5) . .
C12 C13 C14 C15 0.1(5) . .
C13 C14 C15 N3 0.2(5) . .
C13 C14 C15 C16 -178.2(3) . .
N3 C15 C16 C1 -68.3(3) . 3_756
C14 C15 C16 C1 110.1(3) . 3_756
N3 C15 C16 C26 58.2(3) . .
C14 C15 C16 C26 -123.3(3) . .
C9 C10 C19 C23 -165.6(2) . .
C11 C10 C19 C23 68.3(3) . .
C9 C10 C19 C20 -45.5(3) . .
C11 C10 C19 C20 -171.6(2) . .
C23 C19 C20 O1 -100.2(3) . .
C10 C19 C20 O1 134.2(3) . .
C23 C19 C20 O2 76.9(3) . .
C10 C19 C20 O2 -48.8(3) . .
C20 C19 C23 O3 -88.5(3) . .
C10 C19 C23 O3 35.5(4) . .
C20 C19 C23 O4 86.0(3) . .
C10 C19 C23 O4 -150.1(2) . .
C1 C16 C26 C27 -166.2(3) 3_756 .
C15 C16 C26 C27 67.0(3) . .
C1 C16 C26 C30 -39.6(3) 3_756 .
C15 C16 C26 C30 -166.4(3) . .
C30 C26 C27 O5 84.1(5) . .
C16 C26 C27 O5 -148.5(4) . .
C30 C26 C27 O6 -96.6(4) . .
C16 C26 C27 O6 30.9(4) . .
C27 C26 C30 O7 -129.2(4) . .
C16 C26 C30 O7 103.0(4) . .
C27 C26 C30 O8 53.3(4) . .
C16 C26 C30 O8 -74.5(4) . .
C3 C4 N1 C1 0.2(3) . .
C5 C4 N1 C1 178.7(3) . .
C2 C1 N1 C4 -0.3(4) . .
C16 C1 N1 C4 -175.7(3) 3_756 .
C7 C6 N2 C9 -0.8(3) . .
C5 C6 N2 C9 177.3(2) . .
C8 C9 N2 C6 0.9(3) . .
C10 C9 N2 C6 -174.5(2) . .
C14 C15 N3 C11 -0.6(4) . .
C16 C15 N3 C11 177.9(2) . .
C12 C11 N3 C15 0.7(4) . .
C10 C11 N3 C15 -178.4(2) . .
O1 C20 O2 C21 -4.6(5) . .
C19 C20 O2 C21 178.5(3) . .
C22 C21 O2 C20 -88.8(4) . .
O3 C23 O4 C24 4.5(4) . .
C19 C23 O4 C24 -170.1(2) . .
C25 C24 O4 C23 177.4(3) . .
O5 C27 O6 C28 -1.3(6) . .
C26 C27 O6 C28 179.4(4) . .
C29 C28 O6 C27 157.2(6) . .
O7 C30 O8 C31 13.3(7) . .
C26 C30 O8 C31 -169.2(4) . .
C32 C31 O8 C30 -97.4(5) . .
